data_9009813
loop_
_publ_author_name
'Chipaux, R.'
'Andre, G.'
'Cousson, A.'

_publ_section_title
;
 Crystal structure of lead tungstate at 1.4 and 300 K
 Sample: Yellow, T = 290 K
 Note: Scheelite structure
;
_journal_name_full 'Journal of Alloys and Compounds'
_journal_page_first 91
_journal_page_last 94
_journal_paper_doi 10.1016/S0925-8388(01)01367-6
_journal_volume 325
_journal_year 2001
_chemical_compound_source Synthetic
_chemical_formula_sum 'O4 Pb W'
_chemical_name_mineral Stolzite
_space_group_IT_number 88
_symmetry_space_group_name_Hall '-I 4ad'
_symmetry_space_group_name_H-M 'I 41/a :2'
_cell_angle_alpha 90
_cell_angle_beta 90
_cell_angle_gamma 90
_cell_length_a 5.43241
_cell_length_b 5.43241
_cell_length_c 12.04817
_cell_formula_units_Z 4
_cell_volume 355.554
_database_code_amcsd 0012826
_diffrn_ambient_temperature 290
_exptl_crystal_density_diffrn 8.501
_cod_original_sg_symbol_H-M 'I 41/a'
_cod_original_formula_sum 'Pb W O4'
_cod_database_code 9009813

loop_
_space_group_symop_operation_xyz
x,y,z
1/2+x,1/2+y,1/2+z
3/4+y,1/4-x,1/4-z
1/4+y,3/4-x,3/4-z
3/4-y,1/4+x,1/4+z
1/4-y,3/4+x,3/4+z
1/2+x,y,1/2-z
+x,1/2+y,-z
1/2-x,-y,1/2+z
-x,1/2-y,+z
3/4-y,3/4+x,3/4-z
1/4-y,1/4+x,1/4-z
3/4+y,3/4-x,3/4+z
1/4+y,1/4-x,1/4+z
-x,-y,-z
1/2-x,1/2-y,1/2-z

loop_
_atom_site_label
_atom_site_fract_x
_atom_site_fract_y
_atom_site_fract_z
Pb 0.00000 0.25000 0.62500
W 0.00000 0.25000 0.12500
O 0.23416 0.10844 0.04083

loop_
_cod_related_entry_id
_cod_related_entry_database
_cod_related_entry_code
1 AMCSD 0012826
